data_2015821
loop_
_publ_author_name
'Xiong, Li-Qin'
'Qi, Chuan-Min'
'Yu, Hui'
'Liang, Sheng-Wen'

_publ_section_title
;
 Tetraaquabis(5-carboxy-2-nitrobenzoato-\k<i>O</i>)manganese(II)
 dihydrate: a metal--water chain complex containing cyclic water
 tetramers
;
_journal_coeditor_code AV3055
_journal_issue 3
_journal_name_full 'Acta Crystallographica Section C'
_journal_page_first m117
_journal_page_last m119
_journal_paper_doi 10.1107/S0108270106056010
_journal_volume 63
_journal_year 2007
_chemical_formula_iupac '[Mn (C8 H4 N O6)2 (H2 O)4], 2H2 O'
_chemical_formula_moiety 'C16 H16 Mn N2 O16, 2(H2 O)'
_chemical_formula_sum 'C16 H20 Mn N2 O18'
_chemical_formula_weight 583.28
_chemical_name_systematic
;
Tetraaquabis(3-carboxy-4-nitrobenzoato-\kO)manganese(II) dihydrate
;
_space_group_IT_number 2
_symmetry_cell_setting triclinic
_symmetry_space_group_name_Hall '-P 1'
_symmetry_space_group_name_H-M 'P -1'
_atom_sites_solution_hydrogens geom
_atom_sites_solution_primary direct
_atom_sites_solution_secondary difmap
_cell_angle_alpha 73.827(8)
_cell_angle_beta 83.588(7)
_cell_angle_gamma 63.647(7)
_cell_formula_units_Z 1
_cell_length_a 7.355(4)
_cell_length_b 7.965(4)
_cell_length_c 11.056(6)
_cell_measurement_reflns_used 1957
_cell_measurement_temperature 273(2)
_cell_measurement_theta_max 26.49
_cell_measurement_theta_min 3.08
_cell_volume 557.4(5)
_computing_cell_refinement 'SAINT (Bruker, 1997)'
_computing_data_collection 'SMART (Bruker, 1997)'
_computing_data_reduction SAINT
_computing_molecular_graphics 'SHELXTL (Bruker, 1998)'
_computing_publication_material SHELXTL
_computing_structure_refinement 'SHELXL97 (Sheldrick, 1997)'
_computing_structure_solution 'SHELXS97 (Sheldrick, 1990)'
_diffrn_ambient_temperature 273(2)
_diffrn_measured_fraction_theta_full 0.992
_diffrn_measured_fraction_theta_max 0.992
_diffrn_measurement_device_type 'Bruker SMART CCD area-detector'
_diffrn_measurement_method '\f and \w'
_diffrn_radiation_monochromator graphite
_diffrn_radiation_source 'fine-focus sealed tube'
_diffrn_radiation_type MoK\a
_diffrn_radiation_wavelength 0.71073
_diffrn_reflns_av_R_equivalents 0.0186
_diffrn_reflns_av_sigmaI/netI 0.0341
_diffrn_reflns_limit_h_max 8
_diffrn_reflns_limit_h_min -8
_diffrn_reflns_limit_k_max 5
_diffrn_reflns_limit_k_min -9
_diffrn_reflns_limit_l_max 13
_diffrn_reflns_limit_l_min -13
_diffrn_reflns_number 2863
_diffrn_reflns_theta_full 25.04
_diffrn_reflns_theta_max 25.04
_diffrn_reflns_theta_min 1.92
_exptl_absorpt_coefficient_mu 0.689
_exptl_absorpt_correction_T_max 0.8745
_exptl_absorpt_correction_T_min 0.8521
_exptl_absorpt_correction_type multi-scan
_exptl_absorpt_process_details '(SADABS; Sheldrick, 1996)'
_exptl_crystal_colour colourless
_exptl_crystal_density_diffrn 1.738
_exptl_crystal_density_method 'not measured'
_exptl_crystal_description block
_exptl_crystal_F_000 299
_exptl_crystal_size_max 0.24
_exptl_crystal_size_mid 0.22
_exptl_crystal_size_min 0.20
_refine_diff_density_max 0.245
_refine_diff_density_min -0.279
_refine_ls_extinction_coef 0.331(13)
_refine_ls_extinction_expression Fc^*^=kFc[1+0.001xFc^2^\l^3^/sin(2\q)]^-1/4^
_refine_ls_extinction_method SHELXL
_refine_ls_goodness_of_fit_ref 1.042
_refine_ls_hydrogen_treatment constr
_refine_ls_matrix_type full
_refine_ls_number_parameters 171
_refine_ls_number_reflns 1957
_refine_ls_number_restraints 9
_refine_ls_restrained_S_all 1.040
_refine_ls_R_factor_all 0.0347
_refine_ls_R_factor_gt 0.0296
_refine_ls_shift/su_max 0.000
_refine_ls_shift/su_mean 0.000
_refine_ls_structure_factor_coef Fsqd
_refine_ls_weighting_details 'calc w=1/[\s^2^(Fo^2^)+(0.0461P)^2^+0.1749P] where P=(Fo^2^+2Fc^2^)/3'
_refine_ls_weighting_scheme calc
_refine_ls_wR_factor_gt 0.0800
_refine_ls_wR_factor_ref 0.0839
_reflns_number_gt 1741
_reflns_number_total 1957
_reflns_threshold_expression >2sigma(I)
_cod_data_source_file av3055.cif
_cod_data_source_block I
_cod_database_code 2015821
_cod_database_fobs_code 2015821

loop_
_symmetry_equiv_pos_as_xyz
'x, y, z'
'-x, -y, -z'

loop_
_atom_site_type_symbol
_atom_site_label
_atom_site_fract_x
_atom_site_fract_y
_atom_site_fract_z
_atom_site_U_iso_or_equiv
_atom_site_adp_type
_atom_site_calc_flag
_atom_site_refinement_flags
_atom_site_occupancy
Mn Mn1 0.0000 1.0000 0.5000 0.02650(19) Uani d S 1
O O1 -0.0201(2) 0.9464(2) 0.32299(13) 0.0343(4) Uani d . 1
O O2 0.1911(3) 0.6336(2) 0.37183(15) 0.0513(5) Uani d . 1
O O3 0.4305(2) 0.7371(2) -0.11896(14) 0.0375(4) Uani d . 1
H H3 0.4998 0.7314 -0.1825 0.056 Uiso calc R 1
O O4 0.2952(2) 0.5942(2) -0.20296(13) 0.0343(4) Uani d . 1
O O5 -0.5054(2) 0.8809(3) 0.20446(17) 0.0510(5) Uani d . 1
O O6 -0.2785(3) 0.7428(3) 0.35109(14) 0.0502(5) Uani d . 1
O O7 0.3273(2) 0.9039(2) 0.48277(15) 0.0439(4) Uani d D 1
H H7A 0.4060 0.8576 0.5470 0.053 Uiso d RD 1
H H7B 0.3794 0.8559 0.4202 0.053 Uiso d RD 1
O O8 -0.0371(2) 1.2945(2) 0.39871(13) 0.0350(4) Uani d D 1
H H8A -0.1195 1.3394 0.3367 0.042 Uiso d RD 1
H H8B -0.0833 1.3470 0.4600 0.042 Uiso d RD 1
N N1 -0.3294(3) 0.8061(2) 0.24005(17) 0.0328(4) Uani d . 1
C C1 0.0658(3) 0.7828(3) 0.30173(18) 0.0294(5) Uani d . 1
C C2 0.0175(3) 0.7680(3) 0.17634(17) 0.0248(4) Uani d . 1
C C3 0.1659(3) 0.7385(3) 0.08529(17) 0.0254(4) Uani d . 1
H H3A 0.2917 0.7289 0.1020 0.031 Uiso calc R 1
C C4 0.1289(3) 0.7232(3) -0.03059(17) 0.0250(4) Uani d . 1
C C5 -0.0604(3) 0.7434(3) -0.05823(18) 0.0300(4) Uani d . 1
H H5 -0.0849 0.7342 -0.1363 0.036 Uiso calc R 1
C C6 -0.2121(3) 0.7772(3) 0.02976(19) 0.0298(4) Uani d . 1
H H6 -0.3404 0.7939 0.0114 0.036 Uiso calc R 1
C C7 -0.1693(3) 0.7855(3) 0.14552(18) 0.0257(4) Uani d . 1
C C8 0.2910(3) 0.6791(3) -0.12654(17) 0.0259(4) Uani d . 1
O O9 0.6331(2) 0.7165(2) 0.67225(14) 0.0397(4) Uani d D 1
H H9A 0.7013 0.7825 0.6446 0.048 Uiso d RD 1
H H9B 0.6933 0.5980 0.6696 0.048 Uiso d RD 1

loop_
_atom_site_aniso_label
_atom_site_aniso_U_11
_atom_site_aniso_U_22
_atom_site_aniso_U_33
_atom_site_aniso_U_12
_atom_site_aniso_U_13
_atom_site_aniso_U_23
Mn1 0.0317(3) 0.0320(3) 0.0209(3) -0.0169(2) 0.00441(16) -0.01065(18)
O1 0.0447(8) 0.0327(8) 0.0250(7) -0.0121(7) 0.0004(6) -0.0149(6)
O2 0.0537(10) 0.0456(10) 0.0319(8) 0.0074(8) -0.0144(7) -0.0195(7)
O3 0.0350(8) 0.0558(10) 0.0353(8) -0.0267(8) 0.0131(6) -0.0249(8)
O4 0.0395(8) 0.0416(8) 0.0282(7) -0.0186(7) 0.0067(6) -0.0190(7)
O5 0.0281(8) 0.0674(12) 0.0553(11) -0.0179(8) 0.0105(7) -0.0209(9)
O6 0.0492(10) 0.0665(12) 0.0290(9) -0.0231(9) 0.0139(7) -0.0120(8)
O7 0.0305(8) 0.0613(10) 0.0410(9) -0.0157(8) 0.0100(7) -0.0256(8)
O8 0.0445(8) 0.0344(8) 0.0275(7) -0.0172(7) -0.0017(6) -0.0087(6)
N1 0.0314(9) 0.0330(9) 0.0354(10) -0.0147(8) 0.0114(7) -0.0138(8)
C1 0.0292(10) 0.0358(11) 0.0218(10) -0.0107(9) 0.0045(8) -0.0127(9)
C2 0.0279(9) 0.0220(9) 0.0217(9) -0.0073(8) 0.0008(7) -0.0073(7)
C3 0.0239(9) 0.0290(10) 0.0254(10) -0.0112(8) 0.0002(7) -0.0105(8)
C4 0.0275(10) 0.0248(9) 0.0232(9) -0.0111(8) 0.0019(8) -0.0081(8)
C5 0.0334(10) 0.0377(11) 0.0224(10) -0.0159(9) -0.0009(8) -0.0115(8)
C6 0.0270(10) 0.0363(11) 0.0303(10) -0.0159(9) 0.0011(8) -0.0111(9)
C7 0.0262(9) 0.0242(9) 0.0262(10) -0.0106(8) 0.0052(8) -0.0081(8)
C8 0.0294(10) 0.0267(10) 0.0203(9) -0.0104(8) -0.0001(8) -0.0067(8)
O9 0.0395(8) 0.0407(8) 0.0439(9) -0.0213(7) 0.0170(7) -0.0178(7)

loop_
_atom_type_symbol
_atom_type_description
_atom_type_scat_dispersion_real
_atom_type_scat_dispersion_imag
_atom_type_scat_source
C C 0.0033 0.0016 'International Tables Vol C Tables 4.2.6.8 and 6.1.1.4'
H H 0.0000 0.0000 'International Tables Vol C Tables 4.2.6.8 and 6.1.1.4'
Mn Mn 0.3368 0.7283 'International Tables Vol C Tables 4.2.6.8 and 6.1.1.4'
N N 0.0061 0.0033 'International Tables Vol C Tables 4.2.6.8 and 6.1.1.4'
O O 0.0106 0.0060 'International Tables Vol C Tables 4.2.6.8 and 6.1.1.4'

loop_
_geom_angle_atom_site_label_1
_geom_angle_atom_site_label_2
_geom_angle_atom_site_label_3
_geom_angle_site_symmetry_1
_geom_angle_site_symmetry_3
_geom_angle
_geom_angle_publ_flag
O1 Mn1 O1 2_576 . 180.0 no
O1 Mn1 O7 2_576 . 88.22(6) no
O1 Mn1 O7 . . 91.77(6) no
O1 Mn1 O7 2_576 2_576 91.78(6) no
O1 Mn1 O7 . 2_576 88.22(6) no
O7 Mn1 O7 . 2_576 180.00(3) no
O1 Mn1 O8 2_576 2_576 89.26(6) no
O1 Mn1 O8 . 2_576 90.74(6) no
O7 Mn1 O8 . 2_576 92.13(6) no
O7 Mn1 O8 2_576 2_576 87.87(6) no
O1 Mn1 O8 2_576 . 90.74(6) no
O1 Mn1 O8 . . 89.26(6) no
O7 Mn1 O8 . . 87.87(6) no
O7 Mn1 O8 2_576 . 92.13(6) no
O8 Mn1 O8 2_576 . 180.0 no
C1 O1 Mn1 . . 123.79(13) no
C8 O3 H3 . . 109.5 no
Mn1 O7 H7A . . 122.3 no
Mn1 O7 H7B . . 114.8 no
H7A O7 H7B . . 114.9 no
Mn1 O8 H8A . . 109.7 no
Mn1 O8 H8B . . 97.5 no
H8A O8 H8B . . 114.9 no
O5 N1 O6 . . 123.17(18) no
O5 N1 C7 . . 118.78(18) no
O6 N1 C7 . . 118.02(17) no
O2 C1 O1 . . 125.96(18) no
O2 C1 C2 . . 117.33(17) no
O1 C1 C2 . . 116.67(17) no
C3 C2 C7 . . 117.29(17) no
C3 C2 C1 . . 118.74(17) no
C7 C2 C1 . . 123.96(17) no
C2 C3 C4 . . 120.77(17) no
C2 C3 H3A . . 119.6 no
C4 C3 H3A . . 119.6 no
C3 C4 C5 . . 120.18(18) no
C3 C4 C8 . . 121.44(17) no
C5 C4 C8 . . 118.36(17) no
C6 C5 C4 . . 120.16(18) no
C6 C5 H5 . . 119.9 no
C4 C5 H5 . . 119.9 no
C7 C6 C5 . . 118.46(18) no
C7 C6 H6 . . 120.8 no
C5 C6 H6 . . 120.8 no
C6 C7 C2 . . 123.09(18) no
C6 C7 N1 . . 116.83(17) no
C2 C7 N1 . . 120.03(17) no
O4 C8 O3 . . 123.24(18) no
O4 C8 C4 . . 122.68(17) no
O3 C8 C4 . . 114.07(16) no
H9A O9 H9B . . 115.3 no

loop_
_geom_bond_atom_site_label_1
_geom_bond_atom_site_label_2
_geom_bond_site_symmetry_2
_geom_bond_distance
_geom_bond_publ_flag
Mn1 O1 2_576 2.1493(17) y
Mn1 O1 . 2.1494(17) y
Mn1 O7 . 2.1815(19) y
Mn1 O7 2_576 2.1815(19) y
Mn1 O8 2_576 2.2062(17) y
Mn1 O8 . 2.2062(17) y
O1 C1 . 1.249(3) y
O2 C1 . 1.240(2) y
O3 C8 . 1.317(2) y
O3 H3 . 0.8200 no
O4 C8 . 1.211(2) y
O5 N1 . 1.218(2) no
O6 N1 . 1.221(2) no
O7 H7A . 0.8558 no
O7 H7B . 0.8543 no
O8 H8A . 0.8543 no
O8 H8B . 0.8542 no
N1 C7 . 1.468(3) no
C1 C2 . 1.517(3) no
C2 C3 . 1.385(3) no
C2 C7 . 1.390(3) no
C3 C4 . 1.387(3) no
C3 H3A . 0.9300 no
C4 C5 . 1.387(3) no
C4 C8 . 1.491(3) no
C5 C6 . 1.379(3) no
C5 H5 . 0.9300 no
C6 C7 . 1.377(3) no
C6 H6 . 0.9300 no
O9 H9A . 0.8558 no
O9 H9B . 0.8536 no

loop_
_geom_hbond_atom_site_label_D
_geom_hbond_atom_site_label_H
_geom_hbond_atom_site_label_A
_geom_hbond_site_symmetry_A
_geom_hbond_distance_DH
_geom_hbond_distance_HA
_geom_hbond_distance_DA
_geom_hbond_angle_DHA
_geom_hbond_publ_flag
O3 H3 O9 1_554 0.82 1.79 2.608(2) 175 y
O7 H7A O9 . 0.86 1.99 2.829(2) 168 y
O8 H8A O4 2_575 0.85 1.88 2.726(2) 173 y
O8 H8B O2 2_576 0.85 1.96 2.764(2) 157 no
O9 H9A O7 2_676 0.86 2.43 3.155(3) 143 y
O9 H9A O8 2_676 0.86 2.29 2.956(3) 134 no
O9 H9B O2 2_666 0.85 1.82 2.665(3) 168 y

loop_
_geom_torsion_atom_site_label_1
_geom_torsion_atom_site_label_2
_geom_torsion_atom_site_label_3
_geom_torsion_atom_site_label_4
_geom_torsion_site_symmetry_1
_geom_torsion
_geom_torsion_publ_flag
O7 Mn1 O1 C1 . 62.49(17) no
O7 Mn1 O1 C1 2_576 -117.51(17) no
O8 Mn1 O1 C1 2_576 -29.67(16) no
O8 Mn1 O1 C1 . 150.33(16) no
Mn1 O1 C1 O2 . -8.7(3) no
Mn1 O1 C1 C2 . 173.81(12) no
O2 C1 C2 C3 . -68.7(3) no
O1 C1 C2 C3 . 109.1(2) no
O2 C1 C2 C7 . 112.4(2) no
O1 C1 C2 C7 . -69.8(3) no
C7 C2 C3 C4 . -1.4(3) no
C1 C2 C3 C4 . 179.70(17) no
C2 C3 C4 C5 . 2.1(3) no
C2 C3 C4 C8 . -176.09(17) no
C3 C4 C5 C6 . -0.6(3) no
C8 C4 C5 C6 . 177.62(17) no
C4 C5 C6 C7 . -1.5(3) no
C5 C6 C7 C2 . 2.2(3) no
C5 C6 C7 N1 . -175.23(18) no
C3 C2 C7 C6 . -0.8(3) no
C1 C2 C7 C6 . 178.08(18) no
C3 C2 C7 N1 . 176.59(16) no
C1 C2 C7 N1 . -4.5(3) no
O5 N1 C7 C6 . -25.5(3) no
O6 N1 C7 C6 . 152.8(2) no
O5 N1 C7 C2 . 156.97(19) no
O6 N1 C7 C2 . -24.7(3) no
C3 C4 C8 O4 . 150.97(19) no
C5 C4 C8 O4 . -27.2(3) no
C3 C4 C8 O3 . -27.7(3) no
C5 C4 C8 O3 . 154.09(18) no
